data_4504571
loop_
_publ_author_name
'Chandrasekhar, Vadapalli'
'Gopal, Kandasamy'
'Nagendran, Selvarajan'
'Steiner, Alexander'
'Zacchini, Stefano'

_publ_section_title
;
 Influence of Aromatic Substituents on the Supramolecular Architectures of
 Monoorganooxotin Drums
;
_journal_issue 1
_journal_name_full 'Crystal Growth &amp; Design'
_journal_page_first 267
_journal_paper_doi 10.1021/cg050323c
_journal_volume 6
_journal_year 2006
_chemical_formula_sum 'C67 H91 Cl3 N6 O18 Sn6'
_chemical_formula_weight 2086.95
_chemical_name_systematic
; 
 ? 
;
_space_group_IT_number 88
_symmetry_cell_setting tetragonal
_symmetry_space_group_name_Hall '-I 4ad'
_symmetry_space_group_name_H-M 'I 41/a :2'
_atom_sites_solution_hydrogens geom
_atom_sites_solution_primary direct
_atom_sites_solution_secondary difmap
_audit_creation_method SHELXL-97
_cell_angle_alpha 90.00
_cell_angle_beta 90.00
_cell_angle_gamma 90.00
_cell_formula_units_Z 8
_cell_length_a 32.336(3)
_cell_length_b 32.336(3)
_cell_length_c 15.235(2)
_cell_measurement_temperature 150(2)
_cell_volume 15930(3)
_computing_structure_refinement 'SHELXL-97 (Sheldrick, 1997)'
_computing_structure_solution 'SHELXS-97 (Sheldrick, 1990)'
_diffrn_ambient_temperature 150(2)
_diffrn_measured_fraction_theta_full 0.952
_diffrn_measured_fraction_theta_max 0.952
_diffrn_measurement_device_type 'Bruker-AXS Smart Apex CCD'
_diffrn_radiation_monochromator graphite
_diffrn_radiation_source 'fine-focus sealed tube'
_diffrn_radiation_type MoK\a
_diffrn_radiation_wavelength 0.71073
_diffrn_reflns_av_R_equivalents 0.0321
_diffrn_reflns_av_sigmaI/netI 0.0318
_diffrn_reflns_limit_h_max 40
_diffrn_reflns_limit_h_min -36
_diffrn_reflns_limit_k_max 42
_diffrn_reflns_limit_k_min -41
_diffrn_reflns_limit_l_max 20
_diffrn_reflns_limit_l_min -17
_diffrn_reflns_number 48645
_diffrn_reflns_theta_full 28.29
_diffrn_reflns_theta_max 28.29
_diffrn_reflns_theta_min 1.26
_exptl_absorpt_coefficient_mu 2.020
_exptl_absorpt_correction_T_max 0.739
_exptl_absorpt_correction_T_min 0.942
_exptl_absorpt_correction_type semi-empirical
_exptl_crystal_colour colourless
_exptl_crystal_density_diffrn 1.740
_exptl_crystal_density_method 'not measured'
_exptl_crystal_description needle
_exptl_crystal_F_000 8240
_exptl_crystal_size_max 0.4
_exptl_crystal_size_mid 0.4
_exptl_crystal_size_min 0.1
_refine_diff_density_max 1.004
_refine_diff_density_min -0.517
_refine_diff_density_rms 0.119
_refine_ls_extinction_method none
_refine_ls_goodness_of_fit_ref 1.009
_refine_ls_hydrogen_treatment mixed
_refine_ls_matrix_type full
_refine_ls_number_parameters 494
_refine_ls_number_reflns 9423
_refine_ls_number_restraints 39
_refine_ls_restrained_S_all 1.015
_refine_ls_R_factor_all 0.0664
_refine_ls_R_factor_gt 0.0433
_refine_ls_shift/su_max 0.003
_refine_ls_shift/su_mean 0.000
_refine_ls_structure_factor_coef Fsqd
_refine_ls_weighting_details 'calc w=1/[\s^2^(Fo^2^)+(0.0712P)^2^+40.1012P] where P=(Fo^2^+2Fc^2^)/3'
_refine_ls_weighting_scheme calc
_refine_ls_wR_factor_gt 0.1123
_refine_ls_wR_factor_ref 0.1254
_reflns_number_gt 6883
_reflns_number_total 9423
_reflns_threshold_expression >2sigma(I)
_cod_data_source_file cg050323csi20050707_065511.cif
_cod_data_source_block compound4
_cod_original_sg_symbol_H-M I4(1)/a
_cod_database_code 4504571

loop_
_symmetry_equiv_pos_as_xyz
'x, y, z'
'-x+1/2, -y, z+1/2'
'-y+3/4, x+1/4, z+1/4'
'y+3/4, -x+3/4, z+3/4'
'x+1/2, y+1/2, z+1/2'
'-x+1, -y+1/2, z+1'
'-y+5/4, x+3/4, z+3/4'
'y+5/4, -x+5/4, z+5/4'
'-x, -y, -z'
'x-1/2, y, -z-1/2'
'y-3/4, -x-1/4, -z-1/4'
'-y-3/4, x-3/4, -z-3/4'
'-x+1/2, -y+1/2, -z+1/2'
'x, y+1/2, -z'
'y-1/4, -x+1/4, -z+1/4'
'-y-1/4, x-1/4, -z-1/4'

loop_
_atom_site_label
_atom_site_type_symbol
_atom_site_fract_x
_atom_site_fract_y
_atom_site_fract_z
_atom_site_U_iso_or_equiv
_atom_site_adp_type
_atom_site_occupancy
_atom_site_symmetry_multiplicity
_atom_site_calc_flag
_atom_site_refinement_flags
_atom_site_disorder_assembly
_atom_site_disorder_group
Sn1 Sn 0.495852(10) 0.512003(10) 0.16186(2) 0.04088(10) Uani 1 1 d D . .
C11 C 0.47478(18) 0.56848(16) 0.2184(4) 0.0547(14) Uani 1 1 d D . .
H11A H 0.4913 0.5912 0.1926 0.066 Uiso 1 1 calc R . .
H11B H 0.4458 0.5727 0.1997 0.066 Uiso 1 1 calc R . .
C12 C 0.4764(2) 0.5729(2) 0.3173(4) 0.0691(17) Uani 1 1 d D . .
H12A H 0.5052 0.5692 0.3373 0.083 Uiso 1 1 calc R . .
H12B H 0.4594 0.5508 0.3443 0.083 Uiso 1 1 calc R . .
C13 C 0.4606(3) 0.6149(3) 0.3493(6) 0.102(3) Uani 1 1 d D . .
H13A H 0.4792 0.6365 0.3253 0.122 Uiso 1 1 calc R . .
H13B H 0.4329 0.6195 0.3236 0.122 Uiso 1 1 calc R . .
C14 C 0.4575(4) 0.6213(4) 0.4445(7) 0.168(6) Uani 1 1 d D . .
H14A H 0.4473 0.6493 0.4562 0.252 Uiso 1 1 calc R . .
H14B H 0.4848 0.6178 0.4713 0.252 Uiso 1 1 calc R . .
H14C H 0.4382 0.6011 0.4695 0.252 Uiso 1 1 calc R . .
Sn2 Sn 0.430529(9) 0.524418(10) -0.04535(2) 0.03978(10) Uani 1 1 d D . .
C21 C 0.40568(16) 0.58277(15) -0.0105(4) 0.0558(14) Uani 1 1 d D . .
H21A H 0.4206 0.5929 0.0421 0.067 Uiso 1 1 calc R . .
H21B H 0.4115 0.6024 -0.0588 0.067 Uiso 1 1 calc R . .
C22 C 0.3606(2) 0.5841(2) 0.0084(5) 0.0741(19) Uani 1 1 d D . .
H22A H 0.3542 0.5632 0.0540 0.089 Uiso 1 1 calc R . .
H22B H 0.3454 0.5762 -0.0455 0.089 Uiso 1 1 calc R . .
C23 C 0.3448(2) 0.6263(2) 0.0396(5) 0.083(2) Uani 1 1 d D . .
H23A H 0.3149 0.6238 0.0525 0.100 Uiso 1 1 calc R . .
H23B H 0.3590 0.6334 0.0952 0.100 Uiso 1 1 calc R . .
C24 C 0.3507(4) 0.6595(3) -0.0213(8) 0.139(5) Uani 1 1 d D . .
H24A H 0.3402 0.6853 0.0044 0.209 Uiso 1 1 calc R . .
H24B H 0.3356 0.6536 -0.0757 0.209 Uiso 1 1 calc R . .
H24C H 0.3802 0.6625 -0.0343 0.209 Uiso 1 1 calc R . .
Sn3 Sn 0.457130(9) 0.439313(9) 0.04463(2) 0.03887(10) Uani 1 1 d D B .
C31 C 0.47201(19) 0.37771(16) 0.0094(4) 0.0602(15) Uani 1 1 d D . .
H31A H 0.5015 0.3778 -0.0084 0.072 Uiso 1 1 calc R A 1
H31B H 0.4703 0.3611 0.0638 0.072 Uiso 1 1 calc R A 1
C32 C 0.4500(6) 0.3550(5) -0.0571(13) 0.124(7) Uiso 0.50 1 d PD B 1
H32A H 0.4512 0.3708 -0.1128 0.148 Uiso 0.50 1 calc PR B 1
H32B H 0.4206 0.3528 -0.0396 0.148 Uiso 0.50 1 calc PR B 1
C33 C 0.4672(9) 0.3105(6) -0.0741(18) 0.177(11) Uiso 0.50 1 d PD B 1
H33A H 0.4969 0.3123 -0.0893 0.212 Uiso 0.50 1 calc PR B 1
H33B H 0.4646 0.2940 -0.0197 0.212 Uiso 0.50 1 calc PR B 1
C34 C 0.4443(11) 0.2893(9) -0.147(2) 0.244(18) Uiso 0.50 1 d PD B 1
H34A H 0.4555 0.2613 -0.1549 0.365 Uiso 0.50 1 calc PR B 1
H34B H 0.4478 0.3050 -0.2015 0.365 Uiso 0.50 1 calc PR B 1
H34C H 0.4149 0.2876 -0.1322 0.365 Uiso 0.50 1 calc PR B 1
C32' C 0.4772(7) 0.3460(6) 0.0781(13) 0.143(8) Uiso 0.50 1 d PD B 2
H32C H 0.4857 0.3206 0.0469 0.171 Uiso 0.50 1 calc PR B 2
H32D H 0.4491 0.3406 0.1011 0.171 Uiso 0.50 1 calc PR B 2
C33' C 0.5046(10) 0.3487(10) 0.1569(17) 0.219(15) Uiso 0.50 1 d PD B 2
H33C H 0.4998 0.3759 0.1849 0.262 Uiso 0.50 1 calc PR B 2
H33D H 0.5336 0.3484 0.1363 0.262 Uiso 0.50 1 calc PR B 2
C34' C 0.5000(10) 0.3155(9) 0.2274(17) 0.167(10) Uiso 0.50 1 d PD B 2
H34D H 0.5210 0.3197 0.2729 0.251 Uiso 0.50 1 calc PR B 2
H34E H 0.5036 0.2881 0.2009 0.251 Uiso 0.50 1 calc PR B 2
H34F H 0.4724 0.3174 0.2538 0.251 Uiso 0.50 1 calc PR B 2
O1 O 0.44604(9) 0.50066(10) 0.0775(2) 0.0405(7) Uani 1 1 d . . .
O2 O 0.51361(9) 0.45706(9) 0.1008(2) 0.0416(8) Uani 1 1 d . . .
O3 O 0.45736(9) 0.46782(9) -0.0792(2) 0.0399(7) Uani 1 1 d . . .
O4 O 0.46546(11) 0.47372(11) 0.2586(2) 0.0518(9) Uani 1 1 d . . .
O5 O 0.43711(11) 0.42362(10) 0.1756(2) 0.0473(8) Uani 1 1 d . . .
O6 O 0.37267(10) 0.49138(10) -0.0345(2) 0.0450(8) Uani 1 1 d . . .
O7 O 0.39131(10) 0.43120(10) 0.0274(2) 0.0436(8) Uani 1 1 d . . .
O8 O 0.40558(11) 0.52735(11) -0.1780(3) 0.0522(9) Uani 1 1 d . . .
O9 O 0.54389(11) 0.50140(12) 0.2591(3) 0.0544(9) Uani 1 1 d . . .
N1 N 0.4803(3) 0.4555(3) 0.4268(5) 0.095(3) Uani 0.802(7) 1 d P B 1
H1A H 0.4909 0.4697 0.3830 0.114 Uiso 0.802(7) 1 calc PR B 1
H1B H 0.4899 0.4590 0.4804 0.114 Uiso 0.802(7) 1 calc PR B 1
N2 N 0.2982(2) 0.4971(3) -0.1069(7) 0.121(4) Uani 0.802(7) 1 d P B 1
H2A H 0.3223 0.5096 -0.1024 0.145 Uiso 0.802(7) 1 calc PR B 1
H2B H 0.2781 0.5087 -0.1371 0.145 Uiso 0.802(7) 1 calc PR B 1
N3 N 0.3346(3) 0.5524(4) -0.2522(6) 0.137(5) Uani 0.802(7) 1 d P B 1
H3A H 0.3487 0.5556 -0.2033 0.164 Uiso 0.802(7) 1 calc PR B 1
H3B H 0.3089 0.5612 -0.2556 0.164 Uiso 0.802(7) 1 calc PR B 1
N1' N 0.3749(11) 0.3797(8) 0.240(2) 0.088(11) Uani 0.198(7) 1 d P B 2
H1'1 H 0.3801 0.3926 0.1909 0.106 Uiso 0.198(7) 1 calc PR B 2
H1'2 H 0.3555 0.3606 0.2425 0.106 Uiso 0.198(7) 1 calc PR B 2
N2' N 0.3318(7) 0.3826(8) 0.081(2) 0.082(11) Uani 0.198(7) 1 d P B 2
H2'1 H 0.3207 0.3616 0.1093 0.098 Uiso 0.198(7) 1 calc PR B 2
H2'2 H 0.3570 0.3908 0.0940 0.098 Uiso 0.198(7) 1 calc PR B 2
N3' N 0.4583(10) 0.5060(15) -0.436(2) 0.121(17) Uani 0.198(7) 1 d P B 2
H3'1 H 0.4768 0.5137 -0.3969 0.145 Uiso 0.198(7) 1 calc PR B 2
H3'2 H 0.4661 0.4982 -0.4887 0.145 Uiso 0.198(7) 1 calc PR B 2
C40 C 0.44541(16) 0.44012(17) 0.2485(4) 0.0511(13) Uani 1 1 d . B .
C41 C 0.4303(2) 0.41956(19) 0.3288(4) 0.0620(15) Uani 1 1 d . . .
C42 C 0.4479(3) 0.4274(2) 0.4112(5) 0.086(2) Uani 1 1 d . B .
H42 H 0.4697 0.4469 0.4178 0.103 Uiso 0.198(7) 1 calc PR B 2
C43 C 0.4323(4) 0.4055(3) 0.4840(6) 0.126(4) Uani 1 1 d . . .
H43 H 0.4438 0.4105 0.5405 0.152 Uiso 1 1 calc R B .
C44 C 0.4018(4) 0.3780(3) 0.4752(6) 0.141(5) Uani 1 1 d . B .
H44 H 0.3922 0.3640 0.5260 0.169 Uiso 1 1 calc R . .
C45 C 0.3836(3) 0.3692(3) 0.3951(6) 0.114(3) Uani 1 1 d . . .
H45 H 0.3618 0.3497 0.3904 0.137 Uiso 1 1 calc R B .
C46 C 0.3988(2) 0.3902(2) 0.3211(5) 0.078(2) Uani 1 1 d . B .
H46 H 0.3874 0.3844 0.2650 0.094 Uiso 0.802(7) 1 calc PR B 1
C50 C 0.36465(14) 0.45502(15) -0.0075(3) 0.0408(10) Uani 1 1 d . B .
C51 C 0.32217(14) 0.43920(15) -0.0180(3) 0.0392(10) Uani 1 1 d . . .
C52 C 0.29209(17) 0.46032(19) -0.0677(4) 0.0557(14) Uani 1 1 d . B .
H52 H 0.2981 0.4864 -0.0932 0.067 Uiso 0.198(7) 1 calc PR B 2
C53 C 0.25267(17) 0.4419(2) -0.0788(4) 0.0646(17) Uani 1 1 d . . .
H53 H 0.2324 0.4555 -0.1133 0.077 Uiso 1 1 calc R B .
C54 C 0.24361(18) 0.4054(2) -0.0415(4) 0.0643(17) Uani 1 1 d . B .
H54 H 0.2169 0.3937 -0.0497 0.077 Uiso 1 1 calc R . .
C55 C 0.27229(18) 0.3848(2) 0.0085(5) 0.0674(17) Uani 1 1 d . . .
H55 H 0.2655 0.3591 0.0350 0.081 Uiso 1 1 calc R B .
C56 C 0.31080(16) 0.40161(17) 0.0198(4) 0.0531(13) Uani 1 1 d . B .
H56 H 0.3304 0.3872 0.0546 0.064 Uiso 0.802(7) 1 calc PR B 1
C60 C 0.42023(17) 0.51442(16) -0.2509(4) 0.0525(13) Uani 1 1 d . . .
C61 C 0.39412(19) 0.51765(19) -0.3301(4) 0.0605(16) Uani 1 1 d . . .
C62 C 0.3537(2) 0.5329(3) -0.3271(5) 0.101(3) Uani 1 1 d . B .
H62 H 0.3417 0.5419 -0.2735 0.121 Uiso 0.198(7) 1 calc PR B 2
C63 C 0.3313(2) 0.5344(4) -0.4068(6) 0.115(4) Uani 1 1 d . . .
H63 H 0.3035 0.5438 -0.4059 0.138 Uiso 1 1 calc R B .
C64 C 0.3482(3) 0.5227(3) -0.4843(6) 0.098(3) Uani 1 1 d . B .
H64 H 0.3321 0.5244 -0.5363 0.117 Uiso 1 1 calc R . .
C65 C 0.3879(3) 0.5087(3) -0.4889(5) 0.090(2) Uani 1 1 d . . .
H65 H 0.3998 0.5010 -0.5435 0.107 Uiso 1 1 calc R B .
C66 C 0.4107(3) 0.5061(2) -0.4111(5) 0.083(2) Uani 1 1 d . B .
H52 H 0.4383 0.4961 -0.4134 0.099 Uiso 0.802(7) 1 calc PR B 1
C70 C 0.5297(8) 0.3350(7) 0.282(2) 0.153(10) Uani 0.50 1 d P C 1
H70 H 0.5531 0.3330 0.3251 0.183 Uiso 0.50 1 calc PR C 1
Cl1 Cl 0.52931(13) 0.38425(15) 0.2368(4) 0.1056(14) Uani 0.50 1 d P C 1
Cl2 Cl 0.4884(3) 0.3187(3) 0.3282(10) 0.268(7) Uani 0.50 1 d P C 1
Cl3 Cl 0.5401(4) 0.2971(3) 0.1845(10) 0.268(6) Uani 0.50 1 d P C 1

loop_
_atom_site_aniso_label
_atom_site_aniso_U_11
_atom_site_aniso_U_22
_atom_site_aniso_U_33
_atom_site_aniso_U_23
_atom_site_aniso_U_13
_atom_site_aniso_U_12
Sn1 0.03850(18) 0.03861(18) 0.0455(2) -0.00315(14) -0.00345(14) 0.00142(13)
C11 0.056(3) 0.044(3) 0.064(4) -0.011(3) 0.009(3) -0.005(2)
C12 0.069(4) 0.072(4) 0.066(4) -0.021(3) 0.008(3) -0.012(3)
C13 0.103(6) 0.102(6) 0.100(6) -0.050(5) 0.024(5) 0.000(5)
C14 0.216(14) 0.172(12) 0.115(9) -0.068(9) 0.030(9) 0.013(10)
Sn2 0.03081(16) 0.03458(17) 0.0539(2) 0.00027(14) -0.00549(14) 0.00314(12)
C21 0.045(3) 0.037(3) 0.085(4) 0.000(3) -0.005(3) 0.006(2)
C22 0.066(4) 0.067(4) 0.089(5) 0.000(4) 0.018(4) 0.016(3)
C23 0.083(5) 0.070(4) 0.096(6) 0.005(4) 0.027(4) 0.021(4)
C24 0.164(10) 0.091(6) 0.163(10) 0.035(7) 0.081(8) 0.053(6)
Sn3 0.03307(17) 0.03356(17) 0.0500(2) -0.00060(14) -0.00316(14) 0.00153(12)
C31 0.062(4) 0.041(3) 0.078(4) -0.003(3) 0.001(3) 0.002(3)
O1 0.0356(16) 0.0386(17) 0.0473(19) -0.0018(14) -0.0041(14) 0.0052(13)
O2 0.0361(17) 0.0353(17) 0.053(2) 0.0011(14) -0.0041(14) 0.0010(13)
O3 0.0350(16) 0.0336(16) 0.0511(19) -0.0017(14) -0.0046(14) 0.0001(13)
O4 0.057(2) 0.048(2) 0.051(2) 0.0005(17) -0.0025(17) -0.0035(17)
O5 0.0452(19) 0.0433(19) 0.054(2) 0.0051(16) -0.0004(16) -0.0005(15)
O6 0.0330(17) 0.0418(18) 0.060(2) 0.0006(16) -0.0049(15) -0.0008(14)
O7 0.0342(16) 0.0392(17) 0.057(2) 0.0012(15) -0.0020(15) 0.0017(14)
O8 0.044(2) 0.055(2) 0.058(2) 0.0104(18) -0.0104(17) 0.0013(16)
O9 0.050(2) 0.060(2) 0.054(2) -0.0009(18) -0.0092(17) 0.0018(17)
N1 0.124(7) 0.106(6) 0.055(4) 0.010(4) -0.011(4) -0.029(5)
N2 0.062(5) 0.129(7) 0.172(10) 0.092(7) -0.060(5) -0.031(5)
N3 0.061(5) 0.273(15) 0.076(6) 0.038(8) -0.009(4) 0.045(7)
N1' 0.13(3) 0.055(16) 0.08(2) -0.019(14) 0.03(2) -0.052(17)
N2' 0.031(12) 0.060(16) 0.16(3) 0.034(17) -0.023(15) -0.021(11)
N3' 0.060(19) 0.25(5) 0.049(17) 0.00(2) 0.017(14) 0.01(2)
C40 0.044(3) 0.052(3) 0.058(3) 0.001(3) 0.001(2) 0.012(2)
C41 0.075(4) 0.052(3) 0.059(4) 0.005(3) 0.011(3) 0.001(3)
C42 0.122(7) 0.080(5) 0.056(4) -0.001(4) 0.007(4) -0.024(5)
C43 0.196(11) 0.129(8) 0.054(5) 0.001(5) 0.011(6) -0.071(8)
C44 0.211(12) 0.148(9) 0.063(5) 0.004(6) 0.032(7) -0.089(9)
C45 0.136(8) 0.120(7) 0.086(6) 0.010(6) 0.020(6) -0.059(6)
C46 0.094(5) 0.076(4) 0.065(4) 0.004(4) 0.019(4) -0.013(4)
C50 0.036(2) 0.045(3) 0.041(3) -0.008(2) 0.002(2) 0.003(2)
C51 0.033(2) 0.046(3) 0.038(2) -0.007(2) 0.0029(19) -0.0019(19)
C52 0.044(3) 0.070(4) 0.052(3) 0.006(3) -0.004(2) -0.009(3)
C53 0.036(3) 0.103(5) 0.055(4) -0.005(3) -0.006(2) -0.004(3)
C54 0.041(3) 0.091(5) 0.061(4) -0.022(3) 0.010(3) -0.020(3)
C55 0.051(3) 0.065(4) 0.087(5) 0.002(3) 0.000(3) -0.019(3)
C56 0.041(3) 0.047(3) 0.071(4) -0.001(3) -0.001(3) -0.002(2)
C60 0.052(3) 0.046(3) 0.060(3) 0.012(3) -0.012(3) -0.014(2)
C61 0.058(3) 0.064(4) 0.059(4) 0.022(3) -0.018(3) -0.014(3)
C62 0.057(4) 0.181(9) 0.064(5) 0.041(5) -0.011(4) -0.010(5)
C63 0.059(4) 0.196(11) 0.090(6) 0.049(7) -0.021(4) -0.011(5)
C64 0.091(6) 0.119(7) 0.084(6) 0.027(5) -0.043(5) -0.011(5)
C65 0.092(6) 0.106(6) 0.070(5) 0.000(4) -0.027(4) 0.001(5)
C66 0.087(5) 0.089(5) 0.072(5) -0.004(4) -0.036(4) 0.012(4)
C70 0.138(19) 0.092(14) 0.23(3) 0.020(17) -0.03(2) -0.027(13)
Cl1 0.076(2) 0.097(3) 0.144(4) 0.026(3) -0.010(3) 0.009(2)
Cl2 0.200(9) 0.191(8) 0.413(18) 0.127(10) 0.162(10) 0.046(7)
Cl3 0.303(15) 0.171(8) 0.331(16) 0.018(9) 0.028(12) 0.074(9)

loop_
_atom_type_symbol
_atom_type_description
_atom_type_scat_dispersion_real
_atom_type_scat_dispersion_imag
_atom_type_scat_source
C C 0.0033 0.0016 'International Tables Vol C Tables 4.2.6.8 and 6.1.1.4'
H H 0.0000 0.0000 'International Tables Vol C Tables 4.2.6.8 and 6.1.1.4'
N N 0.0061 0.0033 'International Tables Vol C Tables 4.2.6.8 and 6.1.1.4'
O O 0.0106 0.0060 'International Tables Vol C Tables 4.2.6.8 and 6.1.1.4'
Sn Sn -0.6537 1.4246 'International Tables Vol C Tables 4.2.6.8 and 6.1.1.4'
Cl Cl 0.1484 0.1585 'International Tables Vol C Tables 4.2.6.8 and 6.1.1.4'

loop_
_geom_angle_atom_site_label_1
_geom_angle_atom_site_label_2
_geom_angle_atom_site_label_3
_geom_angle
_geom_angle_site_symmetry_1
_geom_angle_site_symmetry_3
O3 Sn1 O2 78.25(12) 9_665 .
O3 Sn1 O1 104.12(13) 9_665 .
O2 Sn1 O1 77.81(12) . .
O3 Sn1 C11 102.05(17) 9_665 .
O2 Sn1 C11 176.47(19) . .
O1 Sn1 C11 98.75(18) . .
O3 Sn1 O4 157.84(13) 9_665 .
O2 Sn1 O4 86.65(13) . .
O1 Sn1 O4 88.17(14) . .
C11 Sn1 O4 94.02(18) . .
O3 Sn1 O9 86.67(14) 9_665 .
O2 Sn1 O9 88.45(13) . .
O1 Sn1 O9 160.18(13) . .
C11 Sn1 O9 95.08(19) . .
O4 Sn1 O9 76.71(14) . .
O3 Sn1 Sn2 40.09(8) 9_665 9_665
O2 Sn1 Sn2 39.92(9) . 9_665
O1 Sn1 Sn2 99.67(9) . 9_665
C11 Sn1 Sn2 141.14(15) . 9_665
O4 Sn1 Sn2 120.44(10) . 9_665
O9 Sn1 Sn2 77.75(10) . 9_665
O3 Sn1 Sn3 100.22(9) 9_665 .
O2 Sn1 Sn3 40.07(8) . .
O1 Sn1 Sn3 39.57(9) . .
C11 Sn1 Sn3 136.75(16) . .
O4 Sn1 Sn3 77.43(10) . .
O9 Sn1 Sn3 122.88(10) . .
Sn2 Sn1 Sn3 73.218(11) 9_665 .
C12 C11 Sn1 118.2(4) . .
C11 C12 C13 113.0(6) . .
C14 C13 C12 117.6(9) . .
O2 Sn2 O1 105.16(13) 9_665 .
O2 Sn2 O3 77.97(12) 9_665 .
O1 Sn2 O3 78.42(13) . .
O2 Sn2 C21 100.05(17) 9_665 .
O1 Sn2 C21 101.2(2) . .
O3 Sn2 C21 177.76(16) . .
O2 Sn2 O6 157.59(13) 9_665 .
O1 Sn2 O6 87.55(13) . .
O3 Sn2 O6 86.87(12) . .
C21 Sn2 O6 95.33(17) . .
O2 Sn2 O8 86.13(14) 9_665 .
O1 Sn2 O8 159.77(13) . .
O3 Sn2 O8 87.87(14) . .
C21 Sn2 O8 93.1(2) . .
O6 Sn2 O8 76.82(14) . .
O2 Sn2 Sn3 100.86(9) 9_665 .
O1 Sn2 Sn3 39.83(9) . .
O3 Sn2 Sn3 40.48(9) . .
C21 Sn2 Sn3 139.66(18) . .
O6 Sn2 Sn3 76.95(9) . .
O8 Sn2 Sn3 122.39(10) . .
O2 Sn2 Sn1 40.02(9) 9_665 9_665
O1 Sn2 Sn1 100.60(9) . 9_665
O3 Sn2 Sn1 39.71(9) . 9_665
C21 Sn2 Sn1 138.62(16) . 9_665
O6 Sn2 Sn1 120.36(9) . 9_665
O8 Sn2 Sn1 77.08(10) . 9_665
Sn3 Sn2 Sn1 73.742(12) . 9_665
C22 C21 Sn2 116.5(4) . .
C21 C22 C23 114.4(6) . .
C24 C23 C22 115.0(7) . .
O1 Sn3 O2 77.91(12) . .
O1 Sn3 O3 78.37(13) . .
O2 Sn3 O3 104.08(13) . .
O1 Sn3 C31 176.69(19) . .
O2 Sn3 C31 99.38(19) . .
O3 Sn3 C31 100.6(2) . .
O1 Sn3 O5 87.11(13) . .
O2 Sn3 O5 87.05(13) . .
O3 Sn3 O5 159.23(12) . .
C31 Sn3 O5 94.7(2) . .
O1 Sn3 O7 88.57(12) . .
O2 Sn3 O7 160.20(13) . .
O3 Sn3 O7 87.00(12) . .
C31 Sn3 O7 94.52(18) . .
O5 Sn3 O7 77.78(13) . .
O1 Sn3 Sn2 40.00(9) . .
O2 Sn3 Sn2 100.01(8) . .
O3 Sn3 Sn2 40.25(9) . .
C31 Sn3 Sn2 139.71(18) . .
O5 Sn3 Sn2 121.26(9) . .
O7 Sn3 Sn2 77.70(9) . .
O1 Sn3 Sn1 39.92(9) . .
O2 Sn3 Sn1 39.83(9) . .
O3 Sn3 Sn1 100.21(8) . .
C31 Sn3 Sn1 137.89(17) . .
O5 Sn3 Sn1 76.97(9) . .
O7 Sn3 Sn1 122.77(9) . .
Sn2 Sn3 Sn1 73.293(12) . .
C32 C31 C32' 101.6(12) . .
C32 C31 Sn3 123.2(8) . .
C32' C31 Sn3 119.9(10) . .
C31 C32 C33 114.3(15) . .
C34 C33 C32 111.7(19) . .
C31 C32' C33' 126.7(17) . .
C32' C33' C34' 118(2) . .
Sn3 O1 Sn2 100.17(14) . .
Sn3 O1 Sn1 100.52(13) . .
Sn2 O1 Sn1 132.21(16) . .
Sn2 O2 Sn1 100.07(13) 9_665 .
Sn2 O2 Sn3 131.99(17) 9_665 .
Sn1 O2 Sn3 100.10(13) . .
Sn1 O3 Sn2 100.20(13) 9_665 .
Sn1 O3 Sn3 133.34(15) 9_665 .
Sn2 O3 Sn3 99.27(14) . .
C40 O4 Sn1 129.6(4) . .
C40 O5 Sn3 130.6(3) . .
C50 O6 Sn2 131.2(3) . .
C50 O7 Sn3 130.1(3) . .
C60 O8 Sn2 130.9(3) . .
C60 O9 Sn1 130.4(4) 9_665 .
O5 C40 O4 125.1(5) . .
O5 C40 C41 118.0(5) . .
O4 C40 C41 116.9(5) . .
C46 C41 C42 119.6(6) . .
C46 C41 C40 118.5(6) . .
C42 C41 C40 121.9(6) . .
C41 C42 N1 124.7(7) . .
C41 C42 C43 118.0(8) . .
N1 C42 C43 117.3(8) . .
C44 C43 C42 121.3(9) . .
C43 C44 C45 122.7(8) . .
C44 C45 C46 117.3(8) . .
C41 C46 C45 121.0(8) . .
C41 C46 N1' 127.0(12) . .
C45 C46 N1' 111.8(12) . .
O6 C50 O7 123.8(4) . .
O6 C50 C51 118.4(4) . .
O7 C50 C51 117.8(4) . .
C56 C51 C52 117.5(5) . .
C56 C51 C50 120.2(4) . .
C52 C51 C50 122.2(5) . .
N2 C52 C51 124.4(5) . .
N2 C52 C53 116.8(6) . .
C51 C52 C53 118.7(5) . .
C54 C53 C52 121.0(6) . .
C53 C54 C55 121.0(5) . .
C56 C55 C54 119.4(6) . .
N2' C56 C55 112.0(11) . .
N2' C56 C51 124.6(11) . .
C55 C56 C51 122.3(6) . .
O9 C60 O8 123.6(5) 9_665 .
O9 C60 C61 118.0(6) 9_665 .
O8 C60 C61 118.4(5) . .
C66 C61 C62 118.8(6) . .
C66 C61 C60 118.9(6) . .
C62 C61 C60 122.2(7) . .
C61 C62 C63 117.6(8) . .
C61 C62 N3 125.4(7) . .
C63 C62 N3 116.4(8) . .
C64 C63 C62 122.1(8) . .
C63 C64 C65 121.2(7) . .
C64 C65 C66 118.1(9) . .
C61 C66 C65 122.1(7) . .
C61 C66 N3' 125.7(14) . .
C65 C66 N3' 108.0(13) . .
Cl2 C70 Cl1 118.1(16) . .
Cl2 C70 Cl3 105.7(14) . .
Cl1 C70 Cl3 105.7(16) . .

loop_
_geom_bond_atom_site_label_1
_geom_bond_atom_site_label_2
_geom_bond_distance
_geom_bond_site_symmetry_2
Sn1 O3 2.074(3) 9_665
Sn1 O2 2.086(3) .
Sn1 O1 2.093(3) .
Sn1 C11 2.131(5) .
Sn1 O4 2.161(4) .
Sn1 O9 2.173(4) .
Sn1 Sn2 3.1945(5) 9_665
Sn1 Sn3 3.2066(5) .
C11 C12 1.515(8) .
C12 C13 1.529(9) .
C13 C14 1.468(11) .
Sn2 O2 2.082(3) 9_665
Sn2 O1 2.085(3) .
Sn2 O3 2.090(3) .
Sn2 C21 2.119(5) .
Sn2 O6 2.161(3) .
Sn2 O8 2.179(4) .
Sn2 Sn3 3.1926(5) .
Sn2 Sn1 3.1945(5) 9_665
C21 C22 1.486(7) .
C22 C23 1.532(8) .
C23 C24 1.434(10) .
Sn3 O1 2.077(3) .
Sn3 O2 2.097(3) .
Sn3 O3 2.100(3) .
Sn3 C31 2.119(5) .
Sn3 O5 2.158(4) .
Sn3 O7 2.160(3) .
C31 C32 1.440(13) .
C31 C32' 1.474(13) .
C32 C33 1.561(16) .
C33 C34 1.500(17) .
C32' C33' 1.494(16) .
C33' C34' 1.527(17) .
O2 Sn2 2.082(3) 9_665
O3 Sn1 2.074(3) 9_665
O4 C40 1.275(6) .
O5 C40 1.261(7) .
O6 C50 1.272(6) .
O7 C50 1.273(6) .
O8 C60 1.278(7) .
O9 C60 1.274(7) 9_665
N1 C42 1.407(11) .
N2 C52 1.346(9) .
N3 C62 1.443(13) .
N1' C46 1.49(3) .
N2' C56 1.31(3) .
N3' C66 1.58(3) .
C40 C41 1.475(8) .
C41 C46 1.400(10) .
C41 C42 1.401(10) .
C42 C43 1.408(11) .
C43 C44 1.335(13) .
C44 C45 1.385(13) .
C45 C46 1.403(10) .
C50 C51 1.474(6) .
C51 C56 1.394(7) .
C51 C52 1.409(7) .
C52 C53 1.418(8) .
C53 C54 1.340(9) .
C54 C55 1.373(9) .
C55 C56 1.370(8) .
C60 O9 1.274(7) 9_665
C60 C61 1.476(8) .
C61 C66 1.396(10) .
C61 C62 1.398(10) .
C62 C63 1.415(11) .
C63 C64 1.354(13) .
C64 C65 1.365(11) .
C65 C66 1.398(10) .
C70 Cl2 1.60(3) .
C70 Cl1 1.74(2) .
C70 Cl3 1.96(3) .
